data_2300029
_journal_name_full 'Journal of Applied Crystallography'
_journal_page_first 791
_journal_page_last 797
_journal_paper_doi 10.1107/S0021889804017832
_journal_volume 37
_journal_year 2004
_chemical_formula_sum 'C6 H6 N12 O12'
_chemical_formula_weight 438.23
_space_group_IT_number 14
_symmetry_cell_setting monoclinic
_symmetry_space_group_name_Hall '-P 2yn'
_symmetry_space_group_name_H-M 'P 1 21/n 1'
_cell_angle_alpha 90.00
_cell_angle_beta 106.55(3)
_cell_angle_gamma 90.00
_cell_formula_units_Z 4
_cell_length_a 8.7910(18)
_cell_length_b 12.481(3)
_cell_length_c 13.285(3)
_cell_measurement_temperature 100.0(10)
_cell_volume 1397.2(5)
_diffrn_ambient_temperature 100.0(10)
_exptl_crystal_density_diffrn 2.083
_cod_depositor_comments
;
The following automatic conversions were performed:
'_symmetry_cell_setting' value 'Monoclinic' changed to 'monoclinic'
according to '/home/saulius/struct/CIF-dictionaries/cif_core.dic'
dictionary named 'cif_core.dic' version 2.4.1 from 2010-06-29.

Automatic conversion script
Id: cif_fix_enum 1527 2010-12-29 10:47:43Z saulius 
;
_cod_original_sg_symbol_H-M 'P 21/n'
_cod_database_code 2300029

loop_
_symmetry_equiv_pos_as_xyz
'x, y, z'
'-x+1/2, y+1/2, -z+1/2'
'-x, -y, -z'
'x-1/2, -y-1/2, z-1/2'

loop_
_atom_site_label
_atom_site_fract_x
_atom_site_fract_y
_atom_site_fract_z
_atom_site_U_iso_or_equiv
_atom_site_adp_type
_atom_site_calc_flag
_atom_site_refinement_flags
_atom_site_occupancy
_atom_site_disorder_assembly
_atom_site_disorder_group
_atom_site_type_symbol
C1 0.4318(2) -0.23594(15) 0.21295(14) 0.0097(4) Uani d . 1 . . C
H1 0.386(2) -0.3002(17) 0.1853(16) 0.012(5) Uiso d . 1 . . H
C3 0.6608(2) -0.11870(14) 0.22128(14) 0.0107(4) Uani d . 1 . . C
H3 0.748(2) -0.1154(14) 0.1950(14) 0.006(5) Uiso d . 1 . . H
C5 0.5867(2) -0.06174(14) 0.37491(15) 0.0101(4) Uani d . 1 . . C
H5 0.626(2) -0.0337(15) 0.4414(15) 0.002(4) Uiso d . 1 . . H
C7 0.5471(2) -0.01879(14) 0.19224(14) 0.0099(4) Uani d . 1 . . C
H7 0.584(2) 0.0322(16) 0.1536(16) 0.012(5) Uiso d . 1 . . H
C9 0.3167(2) -0.13679(14) 0.18275(14) 0.0101(4) Uani d . 1 . . C
H9 0.215(2) -0.1538(14) 0.1343(14) 0.000(4) Uiso d . 1 . . H
C11 0.4376(2) -0.13737(14) 0.36686(14) 0.0098(4) Uani d . 1 . . C
H11 0.418(2) -0.1410(15) 0.4300(15) 0.003(4) Uiso d . 1 . . H
N1 0.64823(19) -0.29931(12) 0.14541(12) 0.0139(3) Uani d . 1 . . N
N2 0.56941(17) -0.21328(12) 0.17818(12) 0.0111(3) Uani d . 1 . . N
N3 0.78711(18) -0.19951(12) 0.39532(12) 0.0128(3) Uani d . 1 . . N
N4 0.70831(18) -0.11394(12) 0.33713(12) 0.0105(3) Uani d . 1 . . N
N5 0.45091(18) 0.10406(12) 0.30470(12) 0.0113(3) Uani d . 1 . . N
N6 0.55296(18) 0.02314(11) 0.29666(11) 0.0097(3) Uani d . 1 . . N
N7 0.31335(18) -0.01129(12) 0.03787(12) 0.0123(3) Uani d . 1 . . N
N8 0.39019(18) -0.05405(12) 0.13583(12) 0.0109(3) Uani d . 1 . . N
N9 0.14986(18) -0.10703(12) 0.30257(13) 0.0133(3) Uani d . 1 . . N
N10 0.30229(17) -0.09702(12) 0.28399(11) 0.0105(3) Uani d . 1 . . N
N11 0.41827(18) -0.33289(12) 0.37300(12) 0.0131(3) Uani d . 1 . . N
N12 0.47317(18) -0.24187(11) 0.32874(11) 0.0100(3) Uani d . 1 . . N
O1 0.59001(17) -0.38801(11) 0.14527(12) 0.0225(3) Uani d . 1 . . O
O2 0.76376(16) -0.27594(11) 0.11673(10) 0.0166(3) Uani d . 1 . . O
O3 0.84853(16) -0.26379(10) 0.34949(10) 0.0164(3) Uani d . 1 . . O
O4 0.79028(16) -0.20162(11) 0.48817(10) 0.0177(3) Uani d . 1 . . O
O5 0.42046(16) 0.11271(10) 0.38926(10) 0.0150(3) Uani d . 1 . . O
O6 0.40260(15) 0.16107(10) 0.22766(10) 0.0140(3) Uani d . 1 . . O
O7 0.19078(17) -0.05467(11) -0.01134(11) 0.0211(3) Uani d . 1 . . O
O8 0.37694(16) 0.06506(10) 0.00896(10) 0.0153(3) Uani d . 1 . . O
O9 0.03681(15) -0.11716(10) 0.22562(11) 0.0168(3) Uani d . 1 . . O
O10 0.14941(17) -0.09752(12) 0.39367(11) 0.0220(3) Uani d . 1 . . O
O11 0.40149(17) -0.32144(11) 0.45976(10) 0.0180(3) Uani d . 1 . . O
O12 0.40197(16) -0.41481(10) 0.32114(10) 0.0159(3) Uani d . 1 . . O

loop_
_atom_site_aniso_label
_atom_site_aniso_U_11
_atom_site_aniso_U_22
_atom_site_aniso_U_33
_atom_site_aniso_U_12
_atom_site_aniso_U_13
_atom_site_aniso_U_23
C1 0.0099(8) 0.0106(9) 0.0095(9) -0.0005(7) 0.0043(7) -0.0006(7)
C3 0.0099(9) 0.0120(9) 0.0102(9) 0.0006(7) 0.0028(7) 0.0007(7)
C5 0.0105(9) 0.0103(9) 0.0092(9) 0.0015(7) 0.0025(7) -0.0001(7)
C7 0.0091(8) 0.0129(9) 0.0078(9) -0.0001(7) 0.0027(7) 0.0005(7)
C9 0.0094(9) 0.0104(8) 0.0102(9) -0.0010(7) 0.0025(7) 0.0001(7)
C11 0.0114(9) 0.0103(8) 0.0079(9) 0.0007(7) 0.0031(7) -0.0001(7)
N1 0.0145(8) 0.0151(8) 0.0117(8) 0.0040(7) 0.0029(6) -0.0011(6)
N2 0.0100(7) 0.0116(7) 0.0127(8) 0.0001(6) 0.0047(6) -0.0026(6)
N3 0.0095(7) 0.0142(8) 0.0142(8) 0.0001(6) 0.0025(6) 0.0010(6)
N4 0.0102(7) 0.0111(7) 0.0099(7) 0.0020(6) 0.0024(6) 0.0006(6)
N5 0.0089(7) 0.0109(7) 0.0140(8) -0.0024(6) 0.0030(6) -0.0010(6)
N6 0.0110(7) 0.0082(7) 0.0102(7) 0.0011(6) 0.0037(6) 0.0001(6)
N7 0.0131(8) 0.0141(8) 0.0094(8) 0.0046(7) 0.0025(6) -0.0008(6)
N8 0.0098(7) 0.0140(8) 0.0076(7) -0.0007(6) 0.0003(6) 0.0022(6)
N9 0.0107(8) 0.0115(8) 0.0198(9) 0.0008(6) 0.0079(7) 0.0024(6)
N10 0.0073(7) 0.0136(8) 0.0112(8) -0.0004(6) 0.0038(6) 0.0000(6)
N11 0.0104(8) 0.0124(8) 0.0164(8) 0.0002(6) 0.0037(6) 0.0031(6)
N12 0.0115(7) 0.0091(7) 0.0097(8) -0.0011(6) 0.0037(6) 0.0006(6)
O1 0.0219(8) 0.0126(7) 0.0358(9) -0.0011(6) 0.0127(7) -0.0042(6)
O2 0.0150(7) 0.0210(7) 0.0166(7) 0.0028(6) 0.0089(6) 0.0010(6)
O3 0.0145(7) 0.0188(7) 0.0171(7) 0.0064(6) 0.0064(6) 0.0015(6)
O4 0.0197(7) 0.0220(7) 0.0101(7) 0.0037(6) 0.0021(5) 0.0027(6)
O5 0.0169(7) 0.0169(7) 0.0129(7) 0.0001(6) 0.0071(5) -0.0032(5)
O6 0.0131(7) 0.0129(6) 0.0160(7) 0.0004(5) 0.0039(5) 0.0031(5)
O7 0.0175(7) 0.0233(8) 0.0165(7) -0.0024(6) -0.0050(6) -0.0010(6)
O8 0.0179(7) 0.0152(7) 0.0144(7) 0.0022(6) 0.0073(6) 0.0051(5)
O9 0.0093(6) 0.0162(7) 0.0239(8) -0.0004(6) 0.0034(6) 0.0026(6)
O10 0.0211(8) 0.0296(8) 0.0198(8) 0.0035(7) 0.0131(6) 0.0015(6)
O11 0.0242(8) 0.0180(7) 0.0153(7) 0.0000(6) 0.0113(6) 0.0032(5)
O12 0.0164(7) 0.0104(6) 0.0194(7) -0.0008(5) 0.0027(6) -0.0010(5)

loop_
_geom_bond_atom_site_label_1
_geom_bond_atom_site_label_2
_geom_bond_site_symmetry_2
_geom_bond_distance
_geom_bond_publ_flag
C1 N2 . 1.441(2) ?
C1 N12 . 1.478(2) ?
C1 C9 . 1.576(3) ?
C3 N2 . 1.451(2) ?
C3 N4 . 1.477(2) ?
C3 C7 . 1.576(3) ?
C5 N6 . 1.454(2) ?
C5 N4 . 1.458(2) ?
C5 C11 . 1.593(3) ?
C7 N8 . 1.439(2) ?
C7 N6 . 1.470(2) ?
C9 N8 . 1.450(2) ?
C9 N10 . 1.473(2) ?
C11 N10 . 1.461(2) ?
C11 N12 . 1.465(2) ?
N1 O2 . 1.217(2) ?
N1 O1 . 1.219(2) ?
N1 N2 . 1.412(2) ?
N3 O3 . 1.222(2) ?
N3 O4 . 1.226(2) ?
N3 N4 . 1.383(2) ?
N5 O6 . 1.2191(19) ?
N5 O5 . 1.2315(19) ?
N5 N6 . 1.375(2) ?
N7 O7 . 1.217(2) ?
N7 O8 . 1.221(2) ?
N7 N8 . 1.391(2) ?
N9 O9 . 1.212(2) ?
N9 O10 . 1.217(2) ?
N9 N10 . 1.435(2) ?
N11 O11 . 1.211(2) ?
N11 O12 . 1.218(2) ?
N11 N12 . 1.425(2) ?

loop_
_cod_related_entry_id
_cod_related_entry_database
_cod_related_entry_code
1 ChemSpider 8064994
